data_7154023
loop_
_publ_author_name
'Kennedy, Alan R.'
'Kerr, William J.'
'Moir, Rory'
'Reid, Marc'

_publ_section_title
;
 Anion effects to deliver enhanced iridium catalysts for hydrogen isotope
 exchange processes.
;
_journal_issue 40
_journal_name_full 'Organic &amp; biomolecular chemistry'
_journal_page_first 7927
_journal_page_last 7931
_journal_paper_doi 10.1039/c4ob01570c
_journal_volume 12
_journal_year 2014
_chemical_formula_sum 'C47 H51 B F4 Ir N2 P'
_chemical_formula_weight 953.88
_chemical_name_systematic
;
 ?
;
_space_group_IT_number 14
_symmetry_cell_setting monoclinic
_symmetry_space_group_name_Hall '-P 2ybc'
_symmetry_space_group_name_H-M 'P 1 21/c 1'
_atom_sites_solution_hydrogens geom
_atom_sites_solution_primary direct
_atom_sites_solution_secondary difmap
_audit_creation_method SHELXL-97
_cell_angle_alpha 90.00
_cell_angle_beta 91.3540(10)
_cell_angle_gamma 90.00
_cell_formula_units_Z 8
_cell_length_a 19.5996(2)
_cell_length_b 20.3256(3)
_cell_length_c 20.7522(2)
_cell_measurement_reflns_used 14636
_cell_measurement_temperature 123(2)
_cell_measurement_theta_max 29.8356
_cell_measurement_theta_min 2.9702
_cell_volume 8264.82(17)
_computing_cell_refinement CrysalisPro
_computing_data_collection CrysalisPro
_computing_data_reduction CrysalisPro
_computing_structure_refinement 'SHELXL-97 (Sheldrick, 2008)'
_computing_structure_solution sir
_diffrn_ambient_temperature 123(2)
_diffrn_measured_fraction_theta_full 0.997
_diffrn_measured_fraction_theta_max 0.997
_diffrn_measurement_device_type 'Oxford Diffraction Xcalibur E'
_diffrn_measurement_method 'omega scans'
_diffrn_radiation_monochromator graphite
_diffrn_radiation_source 'fine-focus sealed tube'
_diffrn_radiation_type MoK\a
_diffrn_radiation_wavelength 0.71073
_diffrn_reflns_av_R_equivalents 0.0292
_diffrn_reflns_av_sigmaI/netI 0.0447
_diffrn_reflns_limit_h_max 25
_diffrn_reflns_limit_h_min -25
_diffrn_reflns_limit_k_max 17
_diffrn_reflns_limit_k_min -26
_diffrn_reflns_limit_l_max 26
_diffrn_reflns_limit_l_min -16
_diffrn_reflns_number 41947
_diffrn_reflns_theta_full 27.50
_diffrn_reflns_theta_max 27.50
_diffrn_reflns_theta_min 2.98
_exptl_absorpt_coefficient_mu 3.323
_exptl_absorpt_correction_T_max 1.00000
_exptl_absorpt_correction_T_min 0.74521
_exptl_absorpt_correction_type multi-scan
_exptl_absorpt_process_details
;
CrysAlisPro, Oxford Diffraction Ltd.,
Version 1.171.34.40 (release 27-08-2010 CrysAlis171 .NET)
(compiled Aug 27 2010,11:50:40)
Empirical absorption correction using spherical harmonics,
 implemented in SCALE3 ABSPACK scaling algorithm.
;
_exptl_crystal_colour red
_exptl_crystal_density_diffrn 1.533
_exptl_crystal_density_method 'not measured'
_exptl_crystal_description fragment
_exptl_crystal_F_000 3840
_exptl_crystal_size_max 0.26
_exptl_crystal_size_mid 0.22
_exptl_crystal_size_min 0.10
_refine_diff_density_max 1.080
_refine_diff_density_min -0.669
_refine_diff_density_rms 0.110
_refine_ls_extinction_method none
_refine_ls_goodness_of_fit_ref 1.036
_refine_ls_hydrogen_treatment constr
_refine_ls_matrix_type full
_refine_ls_number_parameters 1037
_refine_ls_number_reflns 18942
_refine_ls_number_restraints 76
_refine_ls_restrained_S_all 1.038
_refine_ls_R_factor_all 0.0633
_refine_ls_R_factor_gt 0.0323
_refine_ls_shift/su_max 0.002
_refine_ls_shift/su_mean 0.000
_refine_ls_structure_factor_coef Fsqd
_refine_ls_weighting_details 'calc w=1/[\s^2^(Fo^2^)+(0.0169P)^2^+12.3971P] where P=(Fo^2^+2Fc^2^)/3'
_refine_ls_weighting_scheme calc
_refine_ls_wR_factor_gt 0.0578
_refine_ls_wR_factor_ref 0.0700
_reflns_number_gt 12570
_reflns_number_total 18942
_reflns_threshold_expression I>2\s(I)
_cod_data_source_file c4ob01570c2.cif
_cod_data_source_block kerr_mr69
_cod_depositor_comments 'Adding full bibliography for 7154023--7154026.cif.'
_cod_original_sg_symbol_H-M P21/c
_cod_database_code 7154023

loop_
_symmetry_equiv_pos_as_xyz
'x, y, z'
'-x, y+1/2, -z+1/2'
'-x, -y, -z'
'x, -y-1/2, z-1/2'

loop_
_atom_site_label
_atom_site_type_symbol
_atom_site_fract_x
_atom_site_fract_y
_atom_site_fract_z
_atom_site_U_iso_or_equiv
_atom_site_adp_type
_atom_site_occupancy
_atom_site_symmetry_multiplicity
_atom_site_calc_flag
_atom_site_refinement_flags
_atom_site_disorder_assembly
_atom_site_disorder_group
Ir1 Ir 0.438338(6) 0.251757(8) 0.319595(6) 0.01189(4) Uani 1 1 d . . .
Ir2 Ir 0.042861(6) 0.251823(8) 0.216712(6) 0.01277(4) Uani 1 1 d . . .
P1 P 0.45007(5) 0.13633(5) 0.31780(5) 0.0153(2) Uani 1 1 d . . .
P2 P 0.02963(5) 0.36734(5) 0.21438(5) 0.0161(2) Uani 1 1 d . . .
F1 F 0.22541(14) 0.19298(13) 0.57068(12) 0.0381(7) Uani 1 1 d . . .
F2 F 0.29870(15) 0.11950(15) 0.52858(14) 0.0494(8) Uani 1 1 d . . .
F3 F 0.18559(15) 0.10940(15) 0.50920(15) 0.0543(9) Uani 1 1 d . . .
F4 F 0.24461(16) 0.19265(14) 0.46389(13) 0.0464(8) Uani 1 1 d . . .
F5 F 0.3200(9) 0.5588(7) 0.4918(10) 0.048(3) Uani 0.575(6) 1 d PDU A 1
F6 F 0.2056(4) 0.5830(4) 0.4934(5) 0.074(2) Uani 0.575(6) 1 d PDU A 1
F7 F 0.2793(8) 0.6548(8) 0.4510(13) 0.041(2) Uani 0.575(6) 1 d PDU A 1
F8 F 0.2484(5) 0.5636(4) 0.4010(4) 0.088(2) Uani 0.575(6) 1 d PDU A 1
B2 B 0.2654(5) 0.5892(8) 0.4614(5) 0.0414(16) Uani 0.575(6) 1 d PDU A 1
N1 N 0.53461(16) 0.28786(16) 0.42936(15) 0.0159(7) Uani 1 1 d . . .
N2 N 0.59640(16) 0.27733(16) 0.34480(15) 0.0173(7) Uani 1 1 d . . .
N3 N -0.11503(16) 0.22952(16) 0.18812(16) 0.0172(7) Uani 1 1 d . . .
N4 N -0.05171(16) 0.20673(16) 0.10737(15) 0.0181(7) Uani 1 1 d . . .
C1 C 0.53026(19) 0.27391(18) 0.36477(18) 0.0139(8) Uani 1 1 d . . .
C2 C 0.6019(2) 0.2991(2) 0.4490(2) 0.0219(9) Uani 1 1 d . . .
H2 H 0.6178 0.3095 0.4913 0.026 Uiso 1 1 calc R . .
C3 C 0.6402(2) 0.2924(2) 0.3966(2) 0.0239(10) Uani 1 1 d . . .
H3 H 0.6884 0.2972 0.3951 0.029 Uiso 1 1 calc R . .
C4 C 0.4779(2) 0.3084(2) 0.46913(18) 0.0164(8) Uani 1 1 d . . .
C5 C 0.4376(2) 0.26171(19) 0.49940(18) 0.0194(9) Uani 1 1 d . . .
C6 C 0.3826(2) 0.2845(2) 0.53456(19) 0.0222(9) Uani 1 1 d . . .
H6 H 0.3540 0.2535 0.5549 0.027 Uiso 1 1 calc R . .
C7 C 0.3685(2) 0.3510(2) 0.54072(19) 0.0229(9) Uani 1 1 d . . .
C8 C 0.4111(2) 0.3959(2) 0.51157(19) 0.0227(9) Uani 1 1 d . . .
H8 H 0.4020 0.4416 0.5157 0.027 Uiso 1 1 calc R . .
C9 C 0.4672(2) 0.37562(19) 0.47631(18) 0.0175(8) Uani 1 1 d . . .
C10 C 0.4524(2) 0.1896(2) 0.4973(2) 0.0285(11) Uani 1 1 d . . .
H10A H 0.4209 0.1662 0.5252 0.043 Uiso 1 1 calc R . .
H10B H 0.4994 0.1817 0.5123 0.043 Uiso 1 1 calc R . .
H10C H 0.4465 0.1736 0.4529 0.043 Uiso 1 1 calc R . .
C11 C 0.3085(2) 0.3743(2) 0.5793(2) 0.0336(11) Uani 1 1 d . . .
H11A H 0.3197 0.3703 0.6254 0.050 Uiso 1 1 calc R . .
H11B H 0.2685 0.3472 0.5686 0.050 Uiso 1 1 calc R . .
H11C H 0.2987 0.4204 0.5689 0.050 Uiso 1 1 calc R . .
C12 C 0.5146(2) 0.4274(2) 0.45044(19) 0.0211(9) Uani 1 1 d . . .
H12A H 0.5459 0.4422 0.4850 0.032 Uiso 1 1 calc R . .
H12B H 0.4877 0.4649 0.4344 0.032 Uiso 1 1 calc R . .
H12C H 0.5408 0.4088 0.4152 0.032 Uiso 1 1 calc R . .
C13 C 0.61782(19) 0.2846(2) 0.27835(19) 0.0194(9) Uani 1 1 d . . .
C14 C 0.64491(19) 0.2317(2) 0.2447(2) 0.0202(9) Uani 1 1 d . . .
C15 C 0.66174(18) 0.2428(2) 0.18054(19) 0.0241(10) Uani 1 1 d . . .
H15 H 0.6781 0.2070 0.1559 0.029 Uiso 1 1 calc R . .
C16 C 0.6556(2) 0.3037(2) 0.1514(2) 0.0256(10) Uani 1 1 d . . .
C17 C 0.6340(2) 0.3557(2) 0.1887(2) 0.0244(10) Uani 1 1 d . . .
H17 H 0.6319 0.3983 0.1700 0.029 Uiso 1 1 calc R . .
C18 C 0.6154(2) 0.3479(2) 0.2526(2) 0.0201(9) Uani 1 1 d . . .
C19 C 0.6596(2) 0.1660(2) 0.2754(2) 0.0268(10) Uani 1 1 d . . .
H19A H 0.6912 0.1719 0.3123 0.040 Uiso 1 1 calc R . .
H19B H 0.6801 0.1367 0.2438 0.040 Uiso 1 1 calc R . .
H19C H 0.6169 0.1467 0.2903 0.040 Uiso 1 1 calc R . .
C20 C 0.6743(2) 0.3137(3) 0.0817(2) 0.0390(13) Uani 1 1 d . . .
H20A H 0.6999 0.2754 0.0667 0.058 Uiso 1 1 calc R . .
H20B H 0.7025 0.3533 0.0781 0.058 Uiso 1 1 calc R . .
H20C H 0.6326 0.3189 0.0552 0.058 Uiso 1 1 calc R . .
C21 C 0.5973(2) 0.4071(2) 0.2919(2) 0.0256(10) Uani 1 1 d . . .
H21A H 0.5542 0.3991 0.3135 0.038 Uiso 1 1 calc R . .
H21B H 0.5925 0.4455 0.2636 0.038 Uiso 1 1 calc R . .
H21C H 0.6335 0.4153 0.3243 0.038 Uiso 1 1 calc R . .
C22 C 0.5019(2) 0.0868(2) 0.37495(18) 0.0196(9) Uani 1 1 d . . .
C23 C 0.4866(2) 0.0209(2) 0.3863(2) 0.0285(10) Uani 1 1 d . . .
H23 H 0.4450 0.0028 0.3699 0.034 Uiso 1 1 calc R . .
C24 C 0.5317(3) -0.0186(2) 0.4215(2) 0.0368(12) Uani 1 1 d . . .
H24 H 0.5207 -0.0634 0.4290 0.044 Uiso 1 1 calc R . .
C25 C 0.5922(3) 0.0066(2) 0.4456(2) 0.0384(13) Uani 1 1 d . . .
H25 H 0.6233 -0.0208 0.4690 0.046 Uiso 1 1 calc R . .
C26 C 0.6072(2) 0.0719(2) 0.4355(2) 0.0331(11) Uani 1 1 d . . .
H26 H 0.6486 0.0897 0.4526 0.040 Uiso 1 1 calc R . .
C27 C 0.5627(2) 0.1119(2) 0.4006(2) 0.0235(10) Uani 1 1 d . . .
H27 H 0.5737 0.1569 0.3942 0.028 Uiso 1 1 calc R . .
C28 C 0.49029(19) 0.1145(2) 0.24178(18) 0.0176(9) Uani 1 1 d . . .
C29 C 0.4912(2) 0.1604(2) 0.19185(19) 0.0216(9) Uani 1 1 d . . .
H29 H 0.4677 0.2009 0.1963 0.026 Uiso 1 1 calc R . .
C30 C 0.5258(2) 0.1476(2) 0.1359(2) 0.0265(10) Uani 1 1 d . . .
H30 H 0.5252 0.1788 0.1018 0.032 Uiso 1 1 calc R . .
C31 C 0.5611(2) 0.0895(2) 0.1297(2) 0.0271(10) Uani 1 1 d . . .
H31 H 0.5865 0.0818 0.0921 0.032 Uiso 1 1 calc R . .
C32 C 0.5599(2) 0.0423(2) 0.1777(2) 0.0286(11) Uani 1 1 d . . .
H32 H 0.5831 0.0016 0.1725 0.034 Uiso 1 1 calc R . .
C33 C 0.5242(2) 0.0550(2) 0.2335(2) 0.0233(9) Uani 1 1 d . . .
H33 H 0.5229 0.0226 0.2665 0.028 Uiso 1 1 calc R . .
C34 C 0.3694(2) 0.09044(19) 0.31643(19) 0.0190(9) Uani 1 1 d . . .
C35 C 0.3429(2) 0.06194(19) 0.2607(2) 0.0205(9) Uani 1 1 d . . .
H35 H 0.3670 0.0660 0.2217 0.025 Uiso 1 1 calc R . .
C36 C 0.2815(2) 0.0274(2) 0.2609(2) 0.0256(10) Uani 1 1 d . . .
H36 H 0.2639 0.0078 0.2224 0.031 Uiso 1 1 calc R . .
C37 C 0.2465(2) 0.0220(2) 0.3176(2) 0.0287(11) Uani 1 1 d . . .
H37 H 0.2049 -0.0019 0.3182 0.034 Uiso 1 1 calc R . .
C38 C 0.2713(2) 0.0510(2) 0.3734(2) 0.0291(11) Uani 1 1 d . . .
H38 H 0.2464 0.0476 0.4120 0.035 Uiso 1 1 calc R . .
C39 C 0.3325(2) 0.0851(2) 0.3731(2) 0.0240(10) Uani 1 1 d . . .
H39 H 0.3496 0.1049 0.4117 0.029 Uiso 1 1 calc R . .
C40 C 0.4165(2) 0.35859(18) 0.31972(19) 0.0183(9) Uani 1 1 d . . .
H40 H 0.4502 0.3628 0.3532 0.022 Uiso 1 1 calc R . .
C41 C 0.4382(2) 0.33951(18) 0.25933(19) 0.0187(9) Uani 1 1 d . . .
H41 H 0.4855 0.3308 0.2549 0.022 Uiso 1 1 calc R . .
C42 C 0.3928(2) 0.3316(2) 0.2003(2) 0.0228(9) Uani 1 1 d . . .
H42A H 0.4187 0.3090 0.1664 0.027 Uiso 1 1 calc R . .
H42B H 0.3800 0.3757 0.1838 0.027 Uiso 1 1 calc R . .
C43 C 0.3279(2) 0.2926(2) 0.2128(2) 0.0233(9) Uani 1 1 d . . .
H43A H 0.3118 0.2715 0.1722 0.028 Uiso 1 1 calc R . .
H43B H 0.2918 0.3231 0.2270 0.028 Uiso 1 1 calc R . .
C44 C 0.33987(18) 0.23987(19) 0.26419(18) 0.0166(8) Uani 1 1 d . . .
H44 H 0.3561 0.1981 0.2508 0.020 Uiso 1 1 calc R . .
C45 C 0.32836(17) 0.2493(2) 0.32962(18) 0.0168(8) Uani 1 1 d . . .
H45 H 0.3354 0.2125 0.3572 0.020 Uiso 1 1 calc R . .
C46 C 0.3058(2) 0.31214(19) 0.3605(2) 0.0222(9) Uani 1 1 d . . .
H46A H 0.3132 0.3086 0.4077 0.027 Uiso 1 1 calc R . .
H46B H 0.2562 0.3179 0.3520 0.027 Uiso 1 1 calc R . .
C47 C 0.3432(2) 0.37317(19) 0.3363(2) 0.0207(9) Uani 1 1 d . . .
H47A H 0.3189 0.3905 0.2975 0.025 Uiso 1 1 calc R . .
H47B H 0.3425 0.4077 0.3699 0.025 Uiso 1 1 calc R . .
C48 C -0.04801(19) 0.22762(19) 0.17038(18) 0.0159(8) Uani 1 1 d . . .
C49 C -0.1585(2) 0.2109(2) 0.1376(2) 0.0221(9) Uani 1 1 d . . .
H49 H -0.2069 0.2084 0.1385 0.026 Uiso 1 1 calc R . .
C50 C -0.1193(2) 0.1970(2) 0.0872(2) 0.0229(10) Uani 1 1 d . . .
H50 H -0.1348 0.1832 0.0457 0.027 Uiso 1 1 calc R . .
C51 C -0.13841(19) 0.2304(2) 0.25416(19) 0.0181(9) Uani 1 1 d . . .
C52 C -0.1671(2) 0.2866(2) 0.2807(2) 0.0224(9) Uani 1 1 d . . .
C53 C -0.1854(2) 0.2836(2) 0.3448(2) 0.0266(10) Uani 1 1 d . . .
H53 H -0.2030 0.3221 0.3645 0.032 Uiso 1 1 calc R . .
C54 C -0.1791(2) 0.2273(2) 0.3811(2) 0.0273(11) Uani 1 1 d . . .
C55 C -0.1561(2) 0.1705(2) 0.3516(2) 0.0270(10) Uani 1 1 d . . .
H55 H -0.1537 0.1307 0.3756 0.032 Uiso 1 1 calc R . .
C56 C -0.13629(19) 0.1707(2) 0.2875(2) 0.0199(9) Uani 1 1 d . . .
C57 C -0.1829(2) 0.3469(2) 0.2410(2) 0.0294(11) Uani 1 1 d . . .
H57A H -0.2065 0.3793 0.2675 0.044 Uiso 1 1 calc R . .
H57B H -0.2122 0.3348 0.2040 0.044 Uiso 1 1 calc R . .
H57C H -0.1403 0.3660 0.2257 0.044 Uiso 1 1 calc R . .
C58 C -0.1989(3) 0.2244(3) 0.4513(2) 0.0419(13) Uani 1 1 d . . .
H58A H -0.2155 0.2676 0.4648 0.063 Uiso 1 1 calc R . .
H58B H -0.1590 0.2121 0.4780 0.063 Uiso 1 1 calc R . .
H58C H -0.2350 0.1916 0.4565 0.063 Uiso 1 1 calc R . .
C59 C -0.1200(2) 0.1067(2) 0.2542(2) 0.0253(10) Uani 1 1 d . . .
H59A H -0.1524 0.0998 0.2181 0.038 Uiso 1 1 calc R . .
H59B H -0.1235 0.0703 0.2849 0.038 Uiso 1 1 calc R . .
H59C H -0.0735 0.1085 0.2379 0.038 Uiso 1 1 calc R . .
C61 C 0.0044(2) 0.1811(2) 0.06964(19) 0.0198(9) Uani 1 1 d . . .
C62 C 0.0495(2) 0.2239(2) 0.0402(2) 0.0218(9) Uani 1 1 d . . .
C63 C 0.1026(2) 0.1959(2) 0.0051(2) 0.0255(10) Uani 1 1 d . . .
H63 H 0.1349 0.2240 -0.0143 0.031 Uiso 1 1 calc R . .
C64 C 0.1094(2) 0.1287(2) -0.0018(2) 0.0263(10) Uani 1 1 d . . .
C65 C 0.0620(2) 0.0881(2) 0.02691(19) 0.0249(10) Uani 1 1 d . . .
H65 H 0.0662 0.0418 0.0221 0.030 Uiso 1 1 calc R . .
C66 C 0.0087(2) 0.1130(2) 0.06258(19) 0.0212(9) Uani 1 1 d . . .
C67 C 0.0428(2) 0.2969(2) 0.0429(2) 0.0282(11) Uani 1 1 d . . .
H67A H -0.0037 0.3096 0.0297 0.042 Uiso 1 1 calc R . .
H67B H 0.0754 0.3170 0.0136 0.042 Uiso 1 1 calc R . .
H67C H 0.0524 0.3121 0.0870 0.042 Uiso 1 1 calc R . .
C68 C 0.1660(2) 0.0996(3) -0.0413(2) 0.0379(12) Uani 1 1 d . . .
H68A H 0.1520 0.0993 -0.0869 0.057 Uiso 1 1 calc R . .
H68B H 0.1753 0.0545 -0.0269 0.057 Uiso 1 1 calc R . .
H68C H 0.2074 0.1262 -0.0355 0.057 Uiso 1 1 calc R . .
C69 C -0.0428(2) 0.0654(2) 0.0895(2) 0.0268(10) Uani 1 1 d . . .
H69A H -0.0864 0.0702 0.0660 0.040 Uiso 1 1 calc R . .
H69B H -0.0491 0.0749 0.1353 0.040 Uiso 1 1 calc R . .
H69C H -0.0260 0.0203 0.0847 0.040 Uiso 1 1 calc R . .
C71 C -0.0177(2) 0.4134(2) 0.15175(19) 0.0185(9) Uani 1 1 d . . .
C72 C -0.0733(2) 0.3856(2) 0.11931(19) 0.0237(10) Uani 1 1 d . . .
H72 H -0.0854 0.3413 0.1283 0.028 Uiso 1 1 calc R . .
C73 C -0.1116(2) 0.4210(2) 0.0740(2) 0.0328(11) Uani 1 1 d . . .
H73 H -0.1505 0.4013 0.0535 0.039 Uiso 1 1 calc R . .
C74 C -0.0933(2) 0.4848(2) 0.0586(2) 0.0308(11) Uani 1 1 d . . .
H74 H -0.1187 0.5089 0.0270 0.037 Uiso 1 1 calc R . .
C75 C -0.0377(2) 0.5129(2) 0.0899(2) 0.0317(11) Uani 1 1 d . . .
H75 H -0.0246 0.5565 0.0795 0.038 Uiso 1 1 calc R . .
C76 C -0.0009(2) 0.4782(2) 0.1362(2) 0.0268(10) Uani 1 1 d . . .
H76 H 0.0365 0.4989 0.1579 0.032 Uiso 1 1 calc R . .
C77 C -0.01367(19) 0.38937(19) 0.28870(19) 0.0175(9) Uani 1 1 d . . .
C78 C -0.0531(2) 0.4460(2) 0.2944(2) 0.0269(10) Uani 1 1 d . . .
H78 H -0.0565 0.4764 0.2597 0.032 Uiso 1 1 calc R . .
C79 C -0.0875(2) 0.4578(2) 0.3510(2) 0.0318(11) Uani 1 1 d . . .
H79 H -0.1150 0.4961 0.3545 0.038 Uiso 1 1 calc R . .
C80 C -0.0824(2) 0.4149(2) 0.4022(2) 0.0265(10) Uani 1 1 d . . .
H80 H -0.1067 0.4232 0.4405 0.032 Uiso 1 1 calc R . .
C81 C -0.0419(2) 0.3599(2) 0.3975(2) 0.0248(10) Uani 1 1 d . . .
H81 H -0.0372 0.3307 0.4331 0.030 Uiso 1 1 calc R . .
C82 C -0.0079(2) 0.3469(2) 0.34106(19) 0.0209(9) Uani 1 1 d . . .
H82 H 0.0195 0.3086 0.3381 0.025 Uiso 1 1 calc R . .
C83 C 0.1102(2) 0.41337(19) 0.21934(19) 0.0182(9) Uani 1 1 d . . .
C84 C 0.1348(2) 0.43973(19) 0.2773(2) 0.0219(9) Uani 1 1 d . . .
H84 H 0.1078 0.4375 0.3146 0.026 Uiso 1 1 calc R . .
C85 C 0.1990(2) 0.4694(2) 0.2810(2) 0.0277(10) Uani 1 1 d . . .
H85 H 0.2161 0.4861 0.3209 0.033 Uiso 1 1 calc R . .
C86 C 0.2375(2) 0.4742(2) 0.2264(2) 0.0323(11) Uani 1 1 d . . .
H86 H 0.2809 0.4951 0.2287 0.039 Uiso 1 1 calc R . .
C87 C 0.2134(2) 0.4489(2) 0.1683(2) 0.0315(11) Uani 1 1 d . . .
H87 H 0.2402 0.4525 0.1309 0.038 Uiso 1 1 calc R . .
C88 C 0.1500(2) 0.4182(2) 0.1646(2) 0.0246(10) Uani 1 1 d . . .
H88 H 0.1337 0.4005 0.1248 0.030 Uiso 1 1 calc R . .
C89 C 0.0434(2) 0.16712(19) 0.2805(2) 0.0206(9) Uani 1 1 d . . .
H89 H -0.0040 0.1760 0.2842 0.025 Uiso 1 1 calc R . .
C90 C 0.0661(2) 0.14546(19) 0.2207(2) 0.0222(9) Uani 1 1 d . . .
H90 H 0.0329 0.1388 0.1872 0.027 Uiso 1 1 calc R . .
C91 C 0.1399(2) 0.1319(2) 0.2057(2) 0.0291(11) Uani 1 1 d . . .
H91A H 0.1418 0.0965 0.1730 0.035 Uiso 1 1 calc R . .
H91B H 0.1638 0.1159 0.2452 0.035 Uiso 1 1 calc R . .
C92 C 0.1772(2) 0.1923(2) 0.1806(2) 0.0248(10) Uani 1 1 d . . .
H92A H 0.2266 0.1875 0.1908 0.030 Uiso 1 1 calc R . .
H92B H 0.1714 0.1940 0.1331 0.030 Uiso 1 1 calc R . .
C93 C 0.15272(17) 0.2562(2) 0.20843(18) 0.0165(8) Uani 1 1 d . . .
H93 H 0.1449 0.2917 0.1795 0.020 Uiso 1 1 calc R . .
C94 C 0.14054(19) 0.26717(19) 0.27359(19) 0.0176(9) Uani 1 1 d . . .
H94 H 0.1234 0.3090 0.2855 0.021 Uiso 1 1 calc R . .
C95 C 0.1528(2) 0.2169(2) 0.3265(2) 0.0230(9) Uani 1 1 d . . .
H95A H 0.1681 0.2397 0.3664 0.028 Uiso 1 1 calc R . .
H95B H 0.1896 0.1866 0.3137 0.028 Uiso 1 1 calc R . .
C96 C 0.0884(2) 0.1774(2) 0.3397(2) 0.0253(10) Uani 1 1 d . . .
H96A H 0.1018 0.1340 0.3575 0.030 Uiso 1 1 calc R . .
H96B H 0.0619 0.2006 0.3728 0.030 Uiso 1 1 calc R . .
B1 B 0.2385(3) 0.1540(3) 0.5179(3) 0.0267(11) Uani 1 1 d . . .
B3 B 0.2653(7) 0.5896(11) 0.4727(8) 0.0414(16) Uani 0.425(6) 1 d PDU A 2
F10 F 0.2157(6) 0.5600(6) 0.4347(7) 0.088(2) Uani 0.425(6) 1 d PDU A 2
F11 F 0.2301(5) 0.6089(6) 0.5260(6) 0.074(2) Uani 0.425(6) 1 d PDU A 2
F12 F 0.2943(12) 0.6453(11) 0.4473(18) 0.041(2) Uani 0.425(6) 1 d PDU A 2
F9 F 0.3150(13) 0.5425(10) 0.4808(14) 0.048(3) Uani 0.425(6) 1 d PDU A 2

loop_
_atom_site_aniso_label
_atom_site_aniso_U_11
_atom_site_aniso_U_22
_atom_site_aniso_U_33
_atom_site_aniso_U_23
_atom_site_aniso_U_13
_atom_site_aniso_U_12
Ir1 0.01029(6) 0.01070(7) 0.01465(7) 0.00039(7) -0.00007(5) -0.00060(7)
Ir2 0.01048(7) 0.01154(7) 0.01623(7) -0.00021(7) -0.00084(5) -0.00037(7)
P1 0.0167(5) 0.0130(5) 0.0162(5) 0.0002(4) 0.0007(4) -0.0011(4)
P2 0.0172(5) 0.0145(5) 0.0165(5) -0.0001(4) -0.0009(4) 0.0008(4)
F1 0.0421(17) 0.0409(17) 0.0315(15) -0.0086(13) 0.0053(13) 0.0014(14)
F2 0.0379(17) 0.053(2) 0.057(2) 0.0113(16) 0.0069(15) 0.0170(16)
F3 0.0397(18) 0.061(2) 0.063(2) -0.0282(17) 0.0184(15) -0.0219(16)
F4 0.062(2) 0.0480(19) 0.0295(16) 0.0068(14) 0.0038(14) 0.0059(16)
F5 0.028(3) 0.035(7) 0.081(6) 0.009(5) -0.003(3) 0.002(5)
F6 0.043(4) 0.084(5) 0.097(5) 0.027(4) 0.032(3) 0.003(3)
F7 0.028(7) 0.038(4) 0.057(3) 0.008(4) -0.011(5) 0.001(4)
F8 0.076(6) 0.073(3) 0.114(6) -0.041(5) -0.038(4) 0.002(4)
B2 0.018(2) 0.037(3) 0.069(5) -0.004(3) -0.001(3) 0.001(2)
N1 0.0126(16) 0.0182(18) 0.0169(17) -0.0005(14) -0.0005(13) -0.0005(14)
N2 0.0136(16) 0.0184(18) 0.0199(18) 0.0014(14) 0.0016(13) 0.0002(14)
N3 0.0118(16) 0.0158(17) 0.0239(18) -0.0016(14) -0.0010(13) -0.0017(13)
N4 0.0135(16) 0.0214(19) 0.0192(18) -0.0030(15) -0.0019(14) 0.0008(15)
C1 0.0135(18) 0.0087(18) 0.020(2) 0.0008(16) 0.0004(15) -0.0021(15)
C2 0.018(2) 0.023(2) 0.024(2) -0.0003(19) -0.0063(17) -0.0025(18)
C3 0.0118(19) 0.029(2) 0.031(2) -0.003(2) -0.0032(17) -0.0031(18)
C4 0.017(2) 0.021(2) 0.0120(19) -0.0008(16) 0.0011(16) -0.0001(17)
C5 0.0214(19) 0.020(2) 0.0165(19) -0.0024(17) -0.0002(15) -0.0039(18)
C6 0.021(2) 0.030(2) 0.016(2) 0.0001(19) 0.0034(17) -0.0084(19)
C7 0.020(2) 0.030(3) 0.019(2) -0.0029(19) 0.0056(17) -0.0007(19)
C8 0.024(2) 0.020(2) 0.024(2) -0.0060(18) 0.0003(18) 0.0015(18)
C9 0.020(2) 0.018(2) 0.015(2) -0.0019(17) -0.0033(16) -0.0019(17)
C10 0.034(3) 0.021(2) 0.031(3) -0.001(2) 0.010(2) -0.002(2)
C11 0.025(2) 0.047(3) 0.029(3) -0.002(2) 0.009(2) 0.003(2)
C12 0.023(2) 0.019(2) 0.020(2) -0.0033(18) 0.0011(17) -0.0020(18)
C13 0.0092(18) 0.026(2) 0.024(2) -0.0023(19) 0.0020(16) -0.0020(17)
C14 0.0079(17) 0.023(2) 0.030(2) -0.0005(18) 0.0018(16) -0.0026(16)
C15 0.0109(17) 0.035(3) 0.026(2) -0.011(2) 0.0032(15) -0.002(2)
C16 0.017(2) 0.042(3) 0.018(2) -0.001(2) -0.0001(17) -0.005(2)
C17 0.019(2) 0.029(2) 0.025(2) 0.006(2) 0.0024(18) -0.0024(19)
C18 0.0121(19) 0.022(2) 0.027(2) -0.0001(18) 0.0052(17) -0.0025(17)
C19 0.017(2) 0.023(2) 0.040(3) -0.006(2) 0.0033(19) 0.0016(19)
C20 0.036(3) 0.053(3) 0.028(3) 0.002(2) 0.005(2) -0.003(3)
C21 0.020(2) 0.023(2) 0.034(3) 0.004(2) 0.0064(19) -0.0002(19)
C22 0.025(2) 0.019(2) 0.015(2) 0.0029(17) 0.0045(17) 0.0034(18)
C23 0.034(3) 0.022(2) 0.030(3) 0.008(2) 0.001(2) 0.001(2)
C24 0.052(3) 0.022(3) 0.037(3) 0.009(2) 0.003(2) 0.004(2)
C25 0.044(3) 0.037(3) 0.034(3) 0.012(2) -0.002(2) 0.021(3)
C26 0.030(3) 0.035(3) 0.034(3) 0.001(2) -0.006(2) 0.008(2)
C27 0.025(2) 0.019(2) 0.026(2) -0.0006(19) -0.0002(18) 0.0044(19)
C28 0.015(2) 0.020(2) 0.018(2) -0.0046(17) -0.0020(16) -0.0037(17)
C29 0.022(2) 0.023(2) 0.019(2) -0.0045(18) -0.0020(17) -0.0005(19)
C30 0.028(2) 0.034(3) 0.018(2) -0.001(2) 0.0014(18) -0.003(2)
C31 0.019(2) 0.042(3) 0.021(2) -0.012(2) 0.0071(18) -0.005(2)
C32 0.026(2) 0.028(3) 0.032(3) -0.010(2) 0.002(2) 0.002(2)
C33 0.027(2) 0.018(2) 0.024(2) -0.0033(18) -0.0005(18) 0.0008(19)
C34 0.021(2) 0.0097(19) 0.026(2) -0.0024(17) -0.0003(17) 0.0011(17)
C35 0.019(2) 0.013(2) 0.029(2) -0.0036(18) 0.0017(18) 0.0005(17)
C36 0.021(2) 0.017(2) 0.039(3) -0.005(2) -0.004(2) -0.0005(18)
C37 0.020(2) 0.020(2) 0.047(3) -0.001(2) 0.002(2) -0.0052(19)
C38 0.024(2) 0.026(3) 0.037(3) 0.002(2) 0.010(2) -0.005(2)
C39 0.027(2) 0.018(2) 0.027(2) -0.0024(19) 0.0066(19) -0.0012(19)
C40 0.018(2) 0.013(2) 0.024(2) 0.0011(17) -0.0008(17) 0.0036(17)
C41 0.016(2) 0.011(2) 0.029(2) 0.0061(17) -0.0018(17) -0.0008(16)
C42 0.022(2) 0.023(2) 0.023(2) 0.0052(19) -0.0004(18) 0.0028(19)
C43 0.020(2) 0.024(2) 0.025(2) 0.0039(19) -0.0039(18) -0.0006(19)
C44 0.0118(17) 0.016(2) 0.022(2) -0.0017(17) -0.0010(14) -0.0008(16)
C45 0.0109(16) 0.0146(19) 0.025(2) 0.0031(19) -0.0011(14) 0.0001(18)
C46 0.014(2) 0.022(2) 0.031(2) -0.0022(19) 0.0007(17) -0.0002(18)
C47 0.018(2) 0.016(2) 0.027(2) -0.0021(18) -0.0010(17) 0.0050(18)
C48 0.0130(18) 0.015(2) 0.020(2) 0.0013(16) 0.0005(15) 0.0018(16)
C49 0.014(2) 0.024(2) 0.028(2) -0.0052(19) -0.0064(17) -0.0028(18)
C50 0.019(2) 0.028(2) 0.021(2) -0.0028(19) -0.0069(17) -0.0030(19)
C51 0.0109(18) 0.021(2) 0.022(2) -0.0036(17) 0.0013(16) -0.0018(16)
C52 0.0115(19) 0.022(2) 0.034(3) -0.010(2) 0.0001(17) -0.0036(17)
C53 0.012(2) 0.032(3) 0.035(3) -0.013(2) 0.0024(18) -0.0042(19)
C54 0.014(2) 0.045(3) 0.022(2) -0.009(2) -0.0032(17) -0.006(2)
C55 0.020(2) 0.035(3) 0.026(2) 0.005(2) -0.0009(18) -0.001(2)
C56 0.0111(19) 0.023(2) 0.025(2) -0.0027(18) -0.0029(17) -0.0008(17)
C57 0.022(2) 0.022(2) 0.045(3) -0.005(2) 0.004(2) 0.0040(19)
C58 0.037(3) 0.063(4) 0.026(3) -0.005(2) 0.007(2) 0.000(3)
C59 0.021(2) 0.023(2) 0.032(3) -0.001(2) 0.0005(19) -0.0024(19)
C61 0.016(2) 0.027(2) 0.017(2) -0.0051(18) -0.0009(16) 0.0009(18)
C62 0.018(2) 0.027(2) 0.021(2) -0.0027(18) -0.0004(17) -0.0021(18)
C63 0.019(2) 0.036(3) 0.022(2) -0.002(2) 0.0009(17) -0.007(2)
C64 0.023(2) 0.036(3) 0.019(2) -0.006(2) -0.0017(18) 0.004(2)
C65 0.029(2) 0.026(2) 0.020(2) -0.0067(19) -0.0004(18) 0.004(2)
C66 0.020(2) 0.027(2) 0.016(2) -0.0008(18) -0.0024(17) 0.0017(19)
C67 0.034(3) 0.027(3) 0.023(2) -0.001(2) 0.005(2) -0.009(2)
C68 0.029(3) 0.052(3) 0.033(3) -0.012(2) 0.007(2) 0.001(2)
C69 0.028(2) 0.024(2) 0.028(2) -0.004(2) 0.0020(19) -0.002(2)
C71 0.018(2) 0.018(2) 0.020(2) 0.0019(17) 0.0032(16) 0.0047(17)
C72 0.025(2) 0.022(2) 0.024(2) 0.0041(19) -0.0034(18) 0.0060(19)
C73 0.031(3) 0.039(3) 0.029(3) 0.000(2) -0.008(2) 0.008(2)
C74 0.037(3) 0.032(3) 0.024(2) 0.008(2) 0.000(2) 0.017(2)
C75 0.041(3) 0.018(2) 0.036(3) 0.009(2) 0.009(2) 0.008(2)
C76 0.030(2) 0.019(2) 0.031(3) 0.000(2) -0.002(2) 0.003(2)
C77 0.015(2) 0.017(2) 0.020(2) -0.0038(17) -0.0006(16) -0.0010(17)
C78 0.038(3) 0.020(2) 0.023(2) 0.0007(19) -0.001(2) 0.007(2)
C79 0.039(3) 0.027(3) 0.030(3) -0.012(2) 0.000(2) 0.009(2)
C80 0.024(2) 0.032(3) 0.024(2) -0.011(2) 0.0018(18) -0.003(2)
C81 0.023(2) 0.027(2) 0.024(2) -0.0015(19) 0.0003(18) -0.005(2)
C82 0.017(2) 0.023(2) 0.022(2) -0.0022(18) -0.0021(17) 0.0021(18)
C83 0.018(2) 0.011(2) 0.026(2) 0.0013(17) -0.0026(17) -0.0020(17)
C84 0.022(2) 0.013(2) 0.031(2) 0.0023(18) -0.0043(18) 0.0040(17)
C85 0.027(2) 0.015(2) 0.041(3) 0.000(2) -0.011(2) 0.0013(19)
C86 0.018(2) 0.018(2) 0.061(3) 0.005(2) -0.007(2) 0.0002(19)
C87 0.024(2) 0.021(2) 0.050(3) 0.008(2) 0.012(2) 0.001(2)
C88 0.025(2) 0.018(2) 0.031(2) -0.0002(19) -0.0001(19) -0.0004(19)
C89 0.0128(19) 0.015(2) 0.034(2) 0.0072(19) -0.0050(17) -0.0007(17)
C90 0.022(2) 0.011(2) 0.033(2) 0.0030(18) -0.0079(19) 0.0056(18)
C91 0.019(2) 0.020(2) 0.048(3) -0.006(2) -0.006(2) 0.0043(19)
C92 0.017(2) 0.029(2) 0.028(2) -0.006(2) 0.0006(18) 0.0043(19)
C93 0.0091(16) 0.018(2) 0.0224(19) 0.0040(18) -0.0018(14) 0.0011(17)
C94 0.0149(18) 0.014(2) 0.024(2) -0.0020(16) -0.0024(16) -0.0002(16)
C95 0.021(2) 0.020(2) 0.027(2) 0.0073(19) -0.0078(18) -0.0046(18)
C96 0.023(2) 0.024(2) 0.029(2) 0.010(2) -0.0058(19) -0.0067(19)
B1 0.025(3) 0.028(3) 0.026(3) -0.001(2) 0.002(2) 0.001(2)
B3 0.018(2) 0.037(3) 0.069(5) -0.004(3) -0.001(3) 0.001(2)
F10 0.076(6) 0.073(3) 0.114(6) -0.041(5) -0.038(4) 0.002(4)
F11 0.043(4) 0.084(5) 0.097(5) 0.027(4) 0.032(3) 0.003(3)
F12 0.028(7) 0.038(4) 0.057(3) 0.008(4) -0.011(5) 0.001(4)
F9 0.028(3) 0.035(7) 0.081(6) 0.009(5) -0.003(3) 0.002(5)

loop_
_atom_type_symbol
_atom_type_description
_atom_type_scat_dispersion_real
_atom_type_scat_dispersion_imag
_atom_type_scat_source
Ir Ir -1.4442 7.9887 'International Tables Vol C Tables 4.2.6.8 and 6.1.1.4'
P P 0.1023 0.0942 'International Tables Vol C Tables 4.2.6.8 and 6.1.1.4'
F F 0.0171 0.0103 'International Tables Vol C Tables 4.2.6.8 and 6.1.1.4'
O O 0.0106 0.0060 'International Tables Vol C Tables 4.2.6.8 and 6.1.1.4'
N N 0.0061 0.0033 'International Tables Vol C Tables 4.2.6.8 and 6.1.1.4'
C C 0.0033 0.0016 'International Tables Vol C Tables 4.2.6.8 and 6.1.1.4'
B B 0.0013 0.0007 'International Tables Vol C Tables 4.2.6.8 and 6.1.1.4'
H H 0.0000 0.0000 'International Tables Vol C Tables 4.2.6.8 and 6.1.1.4'

loop_
_geom_angle_atom_site_label_1
_geom_angle_atom_site_label_2
_geom_angle_atom_site_label_3
_geom_angle
C1 Ir1 C45 145.16(14)
C1 Ir1 C41 94.09(15)
C45 Ir1 C41 94.95(15)
C1 Ir1 C40 87.25(15)
C45 Ir1 C40 80.22(15)
C41 Ir1 C40 36.85(14)
C1 Ir1 C44 172.78(14)
C45 Ir1 C44 36.86(13)
C41 Ir1 C44 78.70(14)
C40 Ir1 C44 86.68(15)
C1 Ir1 P1 98.05(11)
C45 Ir1 P1 94.35(11)
C41 Ir1 P1 143.56(11)
C40 Ir1 P1 174.41(11)
C44 Ir1 P1 88.15(10)
C48 Ir2 C93 145.23(14)
C48 Ir2 C89 94.97(15)
C93 Ir2 C89 95.18(15)
C48 Ir2 C90 87.66(15)
C93 Ir2 C90 80.69(15)
C89 Ir2 C90 37.25(15)
C48 Ir2 C94 173.32(14)
C93 Ir2 C94 36.85(14)
C89 Ir2 C94 78.35(14)
C90 Ir2 C94 86.78(15)
C48 Ir2 P2 97.71(11)
C93 Ir2 P2 93.83(11)
C89 Ir2 P2 143.05(11)
C90 Ir2 P2 174.34(11)
C94 Ir2 P2 87.97(10)
C28 P1 C34 104.56(18)
C28 P1 C22 100.37(18)
C34 P1 C22 101.20(19)
C28 P1 Ir1 107.35(14)
C34 P1 Ir1 114.93(13)
C22 P1 Ir1 125.86(14)
C77 P2 C71 103.59(18)
C77 P2 C83 104.05(18)
C71 P2 C83 101.47(18)
C77 P2 Ir2 106.16(13)
C71 P2 Ir2 125.11(14)
C83 P2 Ir2 114.30(13)
F6 B2 F5 113.6(15)
F6 B2 F7 109.8(13)
F5 B2 F7 110.7(12)
F6 B2 F8 102.3(8)
F5 B2 F8 114.4(12)
F7 B2 F8 105.4(16)
C1 N1 C2 110.9(3)
C1 N1 C4 125.5(3)
C2 N1 C4 121.1(3)
C1 N2 C3 110.4(3)
C1 N2 C13 125.9(3)
C3 N2 C13 121.4(3)
C48 N3 C49 111.3(3)
C48 N3 C51 125.3(3)
C49 N3 C51 120.9(3)
C48 N4 C50 110.9(3)
C48 N4 C61 126.6(3)
C50 N4 C61 120.8(3)
N1 C1 N2 104.3(3)
N1 C1 Ir1 121.6(3)
N2 C1 Ir1 134.1(3)
C3 C2 N1 107.0(4)
C3 C2 H2 126.5
N1 C2 H2 126.5
C2 C3 N2 107.4(3)
C2 C3 H3 126.3
N2 C3 H3 126.3
C9 C4 C5 122.1(4)
C9 C4 N1 117.4(3)
C5 C4 N1 120.5(3)
C4 C5 C6 117.5(4)
C4 C5 C10 122.8(4)
C6 C5 C10 119.6(4)
C7 C6 C5 122.1(4)
C7 C6 H6 119.0
C5 C6 H6 119.0
C6 C7 C8 118.6(4)
C6 C7 C11 120.8(4)
C8 C7 C11 120.6(4)
C7 C8 C9 121.6(4)
C7 C8 H8 119.2
C9 C8 H8 119.2
C4 C9 C8 118.0(4)
C4 C9 C12 123.4(3)
C8 C9 C12 118.6(4)
C5 C10 H10A 109.5
C5 C10 H10B 109.5
H10A C10 H10B 109.5
C5 C10 H10C 109.5
H10A C10 H10C 109.5
H10B C10 H10C 109.5
C7 C11 H11A 109.5
C7 C11 H11B 109.5
H11A C11 H11B 109.5
C7 C11 H11C 109.5
H11A C11 H11C 109.5
H11B C11 H11C 109.5
C9 C12 H12A 109.5
C9 C12 H12B 109.5
H12A C12 H12B 109.5
C9 C12 H12C 109.5
H12A C12 H12C 109.5
H12B C12 H12C 109.5
C14 C13 C18 122.0(4)
C14 C13 N2 121.2(4)
C18 C13 N2 116.6(4)
C13 C14 C15 117.0(4)
C13 C14 C19 122.9(4)
C15 C14 C19 120.0(4)
C16 C15 C14 122.8(4)
C16 C15 H15 118.6
C14 C15 H15 118.6
C15 C16 C17 117.7(4)
C15 C16 C20 121.2(4)
C17 C16 C20 121.0(4)
C16 C17 C18 122.5(4)
C16 C17 H17 118.8
C18 C17 H17 118.8
C17 C18 C13 117.5(4)
C17 C18 C21 119.9(4)
C13 C18 C21 122.6(4)
C14 C19 H19A 109.5
C14 C19 H19B 109.5
H19A C19 H19B 109.5
C14 C19 H19C 109.5
H19A C19 H19C 109.5
H19B C19 H19C 109.5
C16 C20 H20A 109.5
C16 C20 H20B 109.5
H20A C20 H20B 109.5
C16 C20 H20C 109.5
H20A C20 H20C 109.5
H20B C20 H20C 109.5
C18 C21 H21A 109.5
C18 C21 H21B 109.5
H21A C21 H21B 109.5
C18 C21 H21C 109.5
H21A C21 H21C 109.5
H21B C21 H21C 109.5
C27 C22 C23 118.2(4)
C27 C22 P1 120.0(3)
C23 C22 P1 121.1(3)
C24 C23 C22 120.5(5)
C24 C23 H23 119.7
C22 C23 H23 119.7
C25 C24 C23 120.6(5)
C25 C24 H24 119.7
C23 C24 H24 119.7
C24 C25 C26 119.3(5)
C24 C25 H25 120.4
C26 C25 H25 120.4
C25 C26 C27 120.8(5)
C25 C26 H26 119.6
C27 C26 H26 119.6
C26 C27 C22 120.6(4)
C26 C27 H27 119.7
C22 C27 H27 119.7
C33 C28 C29 118.3(4)
C33 C28 P1 122.1(3)
C29 C28 P1 119.4(3)
C30 C29 C28 120.9(4)
C30 C29 H29 119.6
C28 C29 H29 119.6
C31 C30 C29 119.8(4)
C31 C30 H30 120.1
C29 C30 H30 120.1
C30 C31 C32 120.8(4)
C30 C31 H31 119.6
C32 C31 H31 119.6
C31 C32 C33 119.1(4)
C31 C32 H32 120.5
C33 C32 H32 120.5
C28 C33 C32 121.0(4)
C28 C33 H33 119.5
C32 C33 H33 119.5
C35 C34 C39 118.7(4)
C35 C34 P1 122.1(3)
C39 C34 P1 119.2(3)
C34 C35 C36 121.0(4)
C34 C35 H35 119.5
C36 C35 H35 119.5
C37 C36 C35 119.3(4)
C37 C36 H36 120.4
C35 C36 H36 120.4
C38 C37 C36 120.7(4)
C38 C37 H37 119.7
C36 C37 H37 119.7
C37 C38 C39 120.0(4)
C37 C38 H38 120.0
C39 C38 H38 120.0
C38 C39 C34 120.4(4)
C38 C39 H39 119.8
C34 C39 H39 119.8
C41 C40 C47 124.9(4)
C41 C40 Ir1 70.2(2)
C47 C40 Ir1 112.1(3)
C41 C40 H40 117.6
C47 C40 H40 117.6
Ir1 C40 H40 87.6
C40 C41 C42 125.2(4)
C40 C41 Ir1 72.9(2)
C42 C41 Ir1 111.8(3)
C40 C41 H41 117.4
C42 C41 H41 117.4
Ir1 C41 H41 85.1
C41 C42 C43 113.3(3)
C41 C42 H42A 108.9
C43 C42 H42A 108.9
C41 C42 H42B 108.9
C43 C42 H42B 108.9
H42A C42 H42B 107.7
C42 C43 C44 111.6(3)
C42 C43 H43A 109.3
C44 C43 H43A 109.3
C42 C43 H43B 109.3
C44 C43 H43B 109.3
H43A C43 H43B 108.0
C45 C44 C43 123.9(4)
C45 C44 Ir1 69.0(2)
C43 C44 Ir1 113.5(2)
C45 C44 H44 118.0
C43 C44 H44 118.0
Ir1 C44 H44 87.5
C44 C45 C46 126.0(4)
C44 C45 Ir1 74.1(2)
C46 C45 Ir1 108.9(2)
C44 C45 H45 117.0
C46 C45 H45 117.0
Ir1 C45 H45 86.8
C45 C46 C47 113.7(3)
C45 C46 H46A 108.8
C47 C46 H46A 108.8
C45 C46 H46B 108.8
C47 C46 H46B 108.8
H46A C46 H46B 107.7
C40 C47 C46 112.3(3)
C40 C47 H47A 109.1
C46 C47 H47A 109.1
C40 C47 H47B 109.1
C46 C47 H47B 109.1
H47A C47 H47B 107.9
N3 C48 N4 103.6(3)
N3 C48 Ir2 133.6(3)
N4 C48 Ir2 122.8(3)
C50 C49 N3 107.1(3)
C50 C49 H49 126.5
N3 C49 H49 126.5
C49 C50 N4 107.1(4)
C49 C50 H50 126.4
N4 C50 H50 126.4
C52 C51 C56 121.6(4)
C52 C51 N3 121.5(4)
C56 C51 N3 116.7(3)
C53 C52 C51 117.3(4)
C53 C52 C57 120.3(4)
C51 C52 C57 122.2(4)
C54 C53 C52 122.7(4)
C54 C53 H53 118.7
C52 C53 H53 118.7
C53 C54 C55 118.6(4)
C53 C54 C58 122.5(4)
C55 C54 C58 118.9(4)
C54 C55 C56 121.2(4)
C54 C55 H55 119.4
C56 C55 H55 119.4
C55 C56 C51 118.0(4)
C55 C56 C59 120.1(4)
C51 C56 C59 121.7(4)
C52 C57 H57A 109.5
C52 C57 H57B 109.5
H57A C57 H57B 109.5
C52 C57 H57C 109.5
H57A C57 H57C 109.5
H57B C57 H57C 109.5
C54 C58 H58A 109.5
C54 C58 H58B 109.5
H58A C58 H58B 109.5
C54 C58 H58C 109.5
H58A C58 H58C 109.5
H58B C58 H58C 109.5
C56 C59 H59A 109.5
C56 C59 H59B 109.5
H59A C59 H59B 109.5
C56 C59 H59C 109.5
H59A C59 H59C 109.5
H59B C59 H59C 109.5
C62 C61 C66 122.2(4)
C62 C61 N4 120.5(4)
C66 C61 N4 117.2(4)
C61 C62 C63 117.5(4)
C61 C62 C67 123.3(4)
C63 C62 C67 119.3(4)
C64 C63 C62 122.0(4)
C64 C63 H63 119.0
C62 C63 H63 119.0
C63 C64 C65 118.4(4)
C63 C64 C68 121.1(4)
C65 C64 C68 120.5(4)
C64 C65 C66 122.1(4)
C64 C65 H65 118.9
C66 C65 H65 118.9
C65 C66 C61 117.7(4)
C65 C66 C69 118.6(4)
C61 C66 C69 123.6(4)
C62 C67 H67A 109.5
C62 C67 H67B 109.5
H67A C67 H67B 109.5
C62 C67 H67C 109.5
H67A C67 H67C 109.5
H67B C67 H67C 109.5
C64 C68 H68A 109.5
C64 C68 H68B 109.5
H68A C68 H68B 109.5
C64 C68 H68C 109.5
H68A C68 H68C 109.5
H68B C68 H68C 109.5
C66 C69 H69A 109.5
C66 C69 H69B 109.5
H69A C69 H69B 109.5
C66 C69 H69C 109.5
H69A C69 H69C 109.5
H69B C69 H69C 109.5
C72 C71 C76 117.3(4)
C72 C71 P2 120.8(3)
C76 C71 P2 121.8(3)
C71 C72 C73 121.5(4)
C71 C72 H72 119.3
C73 C72 H72 119.3
C74 C73 C72 120.1(5)
C74 C73 H73 120.0
C72 C73 H73 120.0
C75 C74 C73 119.0(4)
C75 C74 H74 120.5
C73 C74 H74 120.5
C74 C75 C76 120.7(4)
C74 C75 H75 119.6
C76 C75 H75 119.6
C75 C76 C71 121.3(4)
C75 C76 H76 119.3
C71 C76 H76 119.3
C82 C77 C78 118.8(4)
C82 C77 P2 118.4(3)
C78 C77 P2 122.8(3)
C79 C78 C77 119.7(4)
C79 C78 H78 120.1
C77 C78 H78 120.1
C80 C79 C78 121.0(4)
C80 C79 H79 119.5
C78 C79 H79 119.5
C81 C80 C79 119.5(4)
C81 C80 H80 120.3
C79 C80 H80 120.3
C80 C81 C82 120.3(4)
C80 C81 H81 119.9
C82 C81 H81 119.9
C81 C82 C77 120.7(4)
C81 C82 H82 119.7
C77 C82 H82 119.7
C84 C83 C88 119.1(4)
C84 C83 P2 121.7(3)
C88 C83 P2 119.1(3)
C83 C84 C85 120.5(4)
C83 C84 H84 119.8
C85 C84 H84 119.8
C86 C85 C84 119.8(4)
C86 C85 H85 120.1
C84 C85 H85 120.1
C85 C86 C87 120.4(4)
C85 C86 H86 119.8
C87 C86 H86 119.8
C86 C87 C88 120.1(4)
C86 C87 H87 120.0
C88 C87 H87 120.0
C87 C88 C83 120.1(4)
C87 C88 H88 119.9
C83 C88 H88 119.9
C90 C89 C96 124.9(4)
C90 C89 Ir2 72.9(2)
C96 C89 Ir2 112.3(3)
C90 C89 H89 117.5
C96 C89 H89 117.5
Ir2 C89 H89 84.7
C89 C90 C91 124.5(4)
C89 C90 Ir2 69.9(2)
C91 C90 Ir2 111.6(3)
C89 C90 H90 117.8
C91 C90 H90 117.8
Ir2 C90 H90 88.5
C90 C91 C92 113.1(3)
C90 C91 H91A 109.0
C92 C91 H91A 109.0
C90 C91 H91B 109.0
C92 C91 H91B 109.0
H91A C91 H91B 107.8
C93 C92 C91 113.8(3)
C93 C92 H92A 108.8
C91 C92 H92A 108.8
C93 C92 H92B 108.8
C91 C92 H92B 108.8
H92A C92 H92B 107.7
C94 C93 C92 125.0(4)
C94 C93 Ir2 74.7(2)
C92 C93 Ir2 108.8(3)
C94 C93 H93 117.5
C92 C93 H93 117.5
Ir2 C93 H93 86.3
C93 C94 C95 124.5(4)
C93 C94 Ir2 68.4(2)
C95 C94 Ir2 113.9(2)
C93 C94 H94 117.8
C95 C94 H94 117.8
Ir2 C94 H94 87.7
C94 C95 C96 111.6(3)
C94 C95 H95A 109.3
C96 C95 H95A 109.3
C94 C95 H95B 109.3
C96 C95 H95B 109.3
H95A C95 H95B 108.0
C89 C96 C95 113.4(3)
C89 C96 H96A 108.9
C95 C96 H96A 108.9
C89 C96 H96B 108.9
C95 C96 H96B 108.9
H96A C96 H96B 107.7
F4 B1 F1 109.9(4)
F4 B1 F3 110.3(4)
F1 B1 F3 109.1(4)
F4 B1 F2 109.2(4)
F1 B1 F2 109.6(4)
F3 B1 F2 108.7(4)
F9 B3 F10 104.7(17)
F9 B3 F11 118(2)
F10 B3 F11 103.0(10)
F9 B3 F12 108.8(16)
F10 B3 F12 116(2)
F11 B3 F12 107.0(18)

loop_
_geom_bond_atom_site_label_1
_geom_bond_atom_site_label_2
_geom_bond_distance
Ir1 C1 2.061(4)
Ir1 C45 2.171(3)
Ir1 C41 2.178(4)
Ir1 C40 2.213(4)
Ir1 C44 2.236(4)
Ir1 P1 2.3578(10)
Ir2 C48 2.063(4)
Ir2 C93 2.166(3)
Ir2 C89 2.172(4)
Ir2 C90 2.211(4)
Ir2 C94 2.247(4)
Ir2 P2 2.3626(11)
P1 C28 1.835(4)
P1 C34 1.836(4)
P1 C22 1.842(4)
P2 C77 1.833(4)
P2 C71 1.836(4)
P2 C83 1.836(4)
F1 B1 1.381(6)
F2 B1 1.387(6)
F3 B1 1.386(6)
F4 B1 1.376(6)
F5 B2 1.376(8)
F6 B2 1.368(8)
F7 B2 1.379(9)
F8 B2 1.390(8)
N1 C1 1.371(5)
N1 C2 1.390(5)
N1 C4 1.461(5)
N2 C1 1.372(5)
N2 C3 1.394(5)
N2 C13 1.458(5)
N3 C48 1.373(5)
N3 C49 1.388(5)
N3 C51 1.455(5)
N4 C48 1.375(5)
N4 C50 1.394(5)
N4 C61 1.461(5)
C2 C3 1.342(6)
C2 H2 0.9500
C3 H3 0.9500
C4 C9 1.391(5)
C4 C5 1.394(5)
C5 C6 1.395(5)
C5 C10 1.495(5)
C6 C7 1.385(6)
C6 H6 0.9500
C7 C8 1.386(6)
C7 C11 1.514(5)
C8 C9 1.397(5)
C8 H8 0.9500
C9 C12 1.511(5)
C10 H10A 0.9800
C10 H10B 0.9800
C10 H10C 0.9800
C11 H11A 0.9800
C11 H11B 0.9800
C11 H11C 0.9800
C12 H12A 0.9800
C12 H12B 0.9800
C12 H12C 0.9800
C13 C14 1.393(6)
C13 C18 1.395(6)
C14 C15 1.398(6)
C14 C19 1.504(6)
C15 C16 1.381(6)
C15 H15 0.9500
C16 C17 1.382(6)
C16 C20 1.515(6)
C17 C18 1.393(5)
C17 H17 0.9500
C18 C21 1.500(5)
C19 H19A 0.9800
C19 H19B 0.9800
C19 H19C 0.9800
C20 H20A 0.9800
C20 H20B 0.9800
C20 H20C 0.9800
C21 H21A 0.9800
C21 H21B 0.9800
C21 H21C 0.9800
C22 C27 1.390(6)
C22 C23 1.395(6)
C23 C24 1.388(6)
C23 H23 0.9500
C24 C25 1.374(7)
C24 H24 0.9500
C25 C26 1.377(7)
C25 H25 0.9500
C26 C27 1.385(6)
C26 H26 0.9500
C27 H27 0.9500
C28 C33 1.392(5)
C28 C29 1.394(5)
C29 C30 1.383(5)
C29 H29 0.9500
C30 C31 1.375(6)
C30 H30 0.9500
C31 C32 1.384(6)
C31 H31 0.9500
C32 C33 1.393(6)
C32 H32 0.9500
C33 H33 0.9500
C34 C35 1.384(5)
C34 C39 1.399(5)
C35 C36 1.392(5)
C35 H35 0.9500
C36 C37 1.382(6)
C36 H36 0.9500
C37 C38 1.376(6)
C37 H37 0.9500
C38 C39 1.387(6)
C38 H38 0.9500
C39 H39 0.9500
C40 C41 1.388(5)
C40 C47 1.514(5)
C40 H40 0.9500
C41 C42 1.506(5)
C41 H41 0.9500
C42 C43 1.525(5)
C42 H42A 0.9900
C42 H42B 0.9900
C43 C44 1.526(5)
C43 H43A 0.9900
C43 H43B 0.9900
C44 C45 1.395(5)
C44 H44 0.9500
C45 C46 1.500(5)
C45 H45 0.9500
C46 C47 1.532(5)
C46 H46A 0.9900
C46 H46B 0.9900
C47 H47A 0.9900
C47 H47B 0.9900
C49 C50 1.341(6)
C49 H49 0.9500
C50 H50 0.9500
C51 C52 1.391(5)
C51 C56 1.399(5)
C52 C53 1.389(6)
C52 C57 1.505(6)
C53 C54 1.373(6)
C53 H53 0.9500
C54 C55 1.387(6)
C54 C58 1.519(6)
C55 C56 1.394(6)
C55 H55 0.9500
C56 C59 1.511(5)
C57 H57A 0.9800
C57 H57B 0.9800
C57 H57C 0.9800
C58 H58A 0.9800
C58 H58B 0.9800
C58 H58C 0.9800
C59 H59A 0.9800
C59 H59B 0.9800
C59 H59C 0.9800
C61 C62 1.391(6)
C61 C66 1.396(6)
C62 C63 1.405(6)
C62 C67 1.491(6)
C63 C64 1.381(6)
C63 H63 0.9500
C64 C65 1.387(6)
C64 C68 1.514(6)
C65 C66 1.391(5)
C65 H65 0.9500
C66 C69 1.514(6)
C67 H67A 0.9800
C67 H67B 0.9800
C67 H67C 0.9800
C68 H68A 0.9800
C68 H68B 0.9800
C68 H68C 0.9800
C69 H69A 0.9800
C69 H69B 0.9800
C69 H69C 0.9800
C71 C72 1.389(6)
C71 C76 1.396(6)
C72 C73 1.391(6)
C72 H72 0.9500
C73 C74 1.386(6)
C73 H73 0.9500
C74 C75 1.378(6)
C74 H74 0.9500
C75 C76 1.381(6)
C75 H75 0.9500
C76 H76 0.9500
C77 C82 1.390(5)
C77 C78 1.392(5)
C78 C79 1.391(6)
C78 H78 0.9500
C79 C80 1.376(6)
C79 H79 0.9500
C80 C81 1.376(6)
C80 H80 0.9500
C81 C82 1.387(5)
C81 H81 0.9500
C82 H82 0.9500
C83 C84 1.393(5)
C83 C88 1.397(6)
C84 C85 1.395(6)
C84 H84 0.9500
C85 C86 1.379(6)
C85 H85 0.9500
C86 C87 1.384(6)
C86 H86 0.9500
C87 C88 1.392(6)
C87 H87 0.9500
C88 H88 0.9500
C89 C90 1.400(6)
C89 C96 1.510(5)
C89 H89 0.9500
C90 C91 1.512(5)
C90 H90 0.9500
C91 C92 1.527(6)
C91 H91A 0.9900
C91 H91B 0.9900
C92 C93 1.504(5)
C92 H92A 0.9900
C92 H92B 0.9900
C93 C94 1.397(5)
C93 H93 0.9500
C94 C95 1.514(5)
C94 H94 0.9500
C95 C96 1.526(5)
C95 H95A 0.9900
C95 H95B 0.9900
C96 H96A 0.9900
C96 H96B 0.9900
B3 F9 1.375(9)
B3 F10 1.375(9)
B3 F11 1.375(9)
B3 F12 1.377(9)

loop_
_geom_torsion_atom_site_label_1
_geom_torsion_atom_site_label_2
_geom_torsion_atom_site_label_3
_geom_torsion_atom_site_label_4
_geom_torsion
C1 Ir1 P1 C28 -90.81(17)
C45 Ir1 P1 C28 121.83(16)
C41 Ir1 P1 C28 17.4(2)
C40 Ir1 P1 C28 107.8(11)
C44 Ir1 P1 C28 85.46(16)
C1 Ir1 P1 C34 153.36(18)
C45 Ir1 P1 C34 6.00(18)
C41 Ir1 P1 C34 -98.4(2)
C40 Ir1 P1 C34 -8.0(11)
C44 Ir1 P1 C34 -30.36(17)
C1 Ir1 P1 C22 26.48(19)
C45 Ir1 P1 C22 -120.88(18)
C41 Ir1 P1 C22 134.7(2)
C40 Ir1 P1 C22 -134.9(11)
C44 Ir1 P1 C22 -157.25(18)
C48 Ir2 P2 C77 90.08(17)
C93 Ir2 P2 C77 -122.79(16)
C89 Ir2 P2 C77 -18.9(2)
C90 Ir2 P2 C77 -108.3(12)
C94 Ir2 P2 C77 -86.39(16)
C48 Ir2 P2 C71 -30.10(19)
C93 Ir2 P2 C71 117.04(18)
C89 Ir2 P2 C71 -139.1(2)
C90 Ir2 P2 C71 131.6(12)
C94 Ir2 P2 C71 153.43(18)
C48 Ir2 P2 C83 -155.83(18)
C93 Ir2 P2 C83 -8.70(18)
C89 Ir2 P2 C83 95.2(2)
C90 Ir2 P2 C83 5.8(12)
C94 Ir2 P2 C83 27.70(17)
C2 N1 C1 N2 -0.5(4)
C4 N1 C1 N2 161.8(3)
C2 N1 C1 Ir1 178.1(3)
C4 N1 C1 Ir1 -19.6(5)
C3 N2 C1 N1 0.6(4)
C13 N2 C1 N1 -161.9(4)
C3 N2 C1 Ir1 -177.7(3)
C13 N2 C1 Ir1 19.8(6)
C45 Ir1 C1 N1 9.9(5)
C41 Ir1 C1 N1 114.6(3)
C40 Ir1 C1 N1 78.4(3)
C44 Ir1 C1 N1 111.2(11)
P1 Ir1 C1 N1 -99.8(3)
C45 Ir1 C1 N2 -172.0(3)
C41 Ir1 C1 N2 -67.3(4)
C40 Ir1 C1 N2 -103.5(4)
C44 Ir1 C1 N2 -70.7(12)
P1 Ir1 C1 N2 78.2(4)
C1 N1 C2 C3 0.2(5)
C4 N1 C2 C3 -163.0(3)
N1 C2 C3 N2 0.2(5)
C1 N2 C3 C2 -0.5(5)
C13 N2 C3 C2 162.9(4)
C1 N1 C4 C9 -92.7(5)
C2 N1 C4 C9 67.9(5)
C1 N1 C4 C5 88.6(5)
C2 N1 C4 C5 -110.8(4)
C9 C4 C5 C6 3.8(6)
N1 C4 C5 C6 -177.5(3)
C9 C4 C5 C10 -174.1(4)
N1 C4 C5 C10 4.6(6)
C4 C5 C6 C7 -1.1(6)
C10 C5 C6 C7 176.8(4)
C5 C6 C7 C8 -0.9(6)
C5 C6 C7 C11 -179.9(4)
C6 C7 C8 C9 0.3(6)
C11 C7 C8 C9 179.3(4)
C5 C4 C9 C8 -4.4(6)
N1 C4 C9 C8 176.9(3)
C5 C4 C9 C12 172.9(4)
N1 C4 C9 C12 -5.8(6)
C7 C8 C9 C4 2.3(6)
C7 C8 C9 C12 -175.2(4)
C1 N2 C13 C14 -105.3(5)
C3 N2 C13 C14 94.0(5)
C1 N2 C13 C18 80.2(5)
C3 N2 C13 C18 -80.5(5)
C18 C13 C14 C15 -8.0(6)
N2 C13 C14 C15 177.8(3)
C18 C13 C14 C19 168.8(4)
N2 C13 C14 C19 -5.4(6)
C13 C14 C15 C16 3.2(6)
C19 C14 C15 C16 -173.7(4)
C14 C15 C16 C17 2.3(6)
C14 C15 C16 C20 -179.9(4)
C15 C16 C17 C18 -3.3(6)
C20 C16 C17 C18 178.9(4)
C16 C17 C18 C13 -1.2(6)
C16 C17 C18 C21 175.6(4)
C14 C13 C18 C17 7.1(6)
N2 C13 C18 C17 -178.5(4)
C14 C13 C18 C21 -169.6(4)
N2 C13 C18 C21 4.8(6)
C28 P1 C22 C27 86.4(3)
C34 P1 C22 C27 -166.3(3)
Ir1 P1 C22 C27 -34.0(4)
C28 P1 C22 C23 -84.5(4)
C34 P1 C22 C23 22.8(4)
Ir1 P1 C22 C23 155.1(3)
C27 C22 C23 C24 -1.1(6)
P1 C22 C23 C24 169.9(3)
C22 C23 C24 C25 -0.1(7)
C23 C24 C25 C26 1.1(7)
C24 C25 C26 C27 -1.0(7)
C25 C26 C27 C22 -0.2(7)
C23 C22 C27 C26 1.2(6)
P1 C22 C27 C26 -169.9(3)
C34 P1 C28 C33 -78.5(4)
C22 P1 C28 C33 26.1(4)
Ir1 P1 C28 C33 159.0(3)
C34 P1 C28 C29 105.9(3)
C22 P1 C28 C29 -149.6(3)
Ir1 P1 C28 C29 -16.6(3)
C33 C28 C29 C30 -1.1(6)
P1 C28 C29 C30 174.8(3)
C28 C29 C30 C31 -1.4(6)
C29 C30 C31 C32 2.9(7)
C30 C31 C32 C33 -2.0(7)
C29 C28 C33 C32 2.0(6)
P1 C28 C33 C32 -173.7(3)
C31 C32 C33 C28 -0.4(6)
C28 P1 C34 C35 -14.6(4)
C22 P1 C34 C35 -118.5(3)
Ir1 P1 C34 C35 102.9(3)
C28 P1 C34 C39 166.7(3)
C22 P1 C34 C39 62.8(4)
Ir1 P1 C34 C39 -75.9(3)
C39 C34 C35 C36 -1.2(6)
P1 C34 C35 C36 -179.9(3)
C34 C35 C36 C37 0.4(6)
C35 C36 C37 C38 0.8(7)
C36 C37 C38 C39 -1.1(7)
C37 C38 C39 C34 0.2(7)
C35 C34 C39 C38 0.9(6)
P1 C34 C39 C38 179.7(3)
C1 Ir1 C40 C41 100.6(3)
C45 Ir1 C40 C41 -112.1(3)
C44 Ir1 C40 C41 -75.5(2)
P1 Ir1 C40 C41 -97.9(11)
C1 Ir1 C40 C47 -138.8(3)
C45 Ir1 C40 C47 8.6(3)
C41 Ir1 C40 C47 120.7(4)
C44 Ir1 C40 C47 45.1(3)
P1 Ir1 C40 C47 22.8(13)
C47 C40 C41 C42 1.3(6)
Ir1 C40 C41 C42 105.0(4)
C47 C40 C41 Ir1 -103.7(4)
C1 Ir1 C41 C40 -79.9(3)
C45 Ir1 C41 C40 66.4(3)
C44 Ir1 C41 C40 99.7(3)
P1 Ir1 C41 C40 170.65(19)
C1 Ir1 C41 C42 158.3(3)
C45 Ir1 C41 C42 -55.4(3)
C40 Ir1 C41 C42 -121.8(4)
C44 Ir1 C41 C42 -22.1(3)
P1 Ir1 C41 C42 48.9(4)
C40 C41 C42 C43 -47.0(6)
Ir1 C41 C42 C43 37.0(4)
C41 C42 C43 C44 -32.8(5)
C42 C43 C44 C45 93.2(5)
C42 C43 C44 Ir1 13.4(4)
C1 Ir1 C44 C45 -111.0(11)
C41 Ir1 C44 C45 -114.4(3)
C40 Ir1 C44 C45 -78.1(3)
P1 Ir1 C44 C45 99.8(2)
C1 Ir1 C44 C43 8.0(13)
C45 Ir1 C44 C43 119.0(4)
C41 Ir1 C44 C43 4.6(3)
C40 Ir1 C44 C43 40.9(3)
P1 Ir1 C44 C43 -141.2(3)
C43 C44 C45 C46 -2.8(6)
Ir1 C44 C45 C46 102.1(4)
C43 C44 C45 Ir1 -104.9(3)
C1 Ir1 C45 C44 168.1(2)
C41 Ir1 C45 C44 63.7(3)
C40 Ir1 C45 C44 97.6(3)
P1 Ir1 C45 C44 -81.0(2)
C1 Ir1 C45 C46 44.9(4)
C41 Ir1 C45 C46 -59.6(3)
C40 Ir1 C45 C46 -25.7(3)
C44 Ir1 C45 C46 -123.3(4)
P1 Ir1 C45 C46 155.7(3)
C44 C45 C46 C47 -43.9(5)
Ir1 C45 C46 C47 39.9(4)
C41 C40 C47 C46 90.9(5)
Ir1 C40 C47 C46 10.2(4)
C45 C46 C47 C40 -33.4(5)
C49 N3 C48 N4 -0.4(4)
C51 N3 C48 N4 161.6(3)
C49 N3 C48 Ir2 176.9(3)
C51 N3 C48 Ir2 -21.1(6)
C50 N4 C48 N3 0.7(4)
C61 N4 C48 N3 -164.2(4)
C50 N4 C48 Ir2 -176.9(3)
C61 N4 C48 Ir2 18.1(5)
C93 Ir2 C48 N3 179.6(3)
C89 Ir2 C48 N3 73.1(4)
C90 Ir2 C48 N3 109.6(4)
C94 Ir2 C48 N3 75.9(13)
P2 Ir2 C48 N3 -72.2(4)
C93 Ir2 C48 N4 -3.6(5)
C89 Ir2 C48 N4 -110.1(3)
C90 Ir2 C48 N4 -73.5(3)
C94 Ir2 C48 N4 -107.2(12)
P2 Ir2 C48 N4 104.7(3)
C48 N3 C49 C50 0.0(5)
C51 N3 C49 C50 -163.0(4)
N3 C49 C50 N4 0.5(5)
C48 N4 C50 C49 -0.8(5)
C61 N4 C50 C49 165.2(4)
C48 N3 C51 C52 108.9(5)
C49 N3 C51 C52 -90.6(5)
C48 N3 C51 C56 -76.7(5)
C49 N3 C51 C56 83.8(5)
C56 C51 C52 C53 8.4(6)
N3 C51 C52 C53 -177.5(3)
C56 C51 C52 C57 -167.2(4)
N3 C51 C52 C57 7.0(6)
C51 C52 C53 C54 -3.1(6)
C57 C52 C53 C54 172.5(4)
C52 C53 C54 C55 -2.6(6)
C52 C53 C54 C58 179.7(4)
C53 C54 C55 C56 3.2(6)
C58 C54 C55 C56 -179.0(4)
C54 C55 C56 C51 1.9(6)
C54 C55 C56 C59 -172.2(4)
C52 C51 C56 C55 -7.8(6)
N3 C51 C56 C55 177.8(3)
C52 C51 C56 C59 166.1(4)
N3 C51 C56 C59 -8.3(5)
C48 N4 C61 C62 -81.9(5)
C50 N4 C61 C62 114.5(5)
C48 N4 C61 C66 100.6(5)
C50 N4 C61 C66 -63.0(5)
C66 C61 C62 C63 -3.2(6)
N4 C61 C62 C63 179.4(4)
C66 C61 C62 C67 175.2(4)
N4 C61 C62 C67 -2.1(6)
C61 C62 C63 C64 1.9(6)
C67 C62 C63 C64 -176.6(4)
C62 C63 C64 C65 -0.1(7)
C62 C63 C64 C68 178.4(4)
C63 C64 C65 C66 -0.4(7)
C68 C64 C65 C66 -178.9(4)
C64 C65 C66 C61 -0.9(6)
C64 C65 C66 C69 177.0(4)
C62 C61 C66 C65 2.8(6)
N4 C61 C66 C65 -179.8(4)
C62 C61 C66 C69 -175.0(4)
N4 C61 C66 C69 2.5(6)
C77 P2 C71 C72 -90.9(3)
C83 P2 C71 C72 161.4(3)
Ir2 P2 C71 C72 30.4(4)
C77 P2 C71 C76 86.9(4)
C83 P2 C71 C76 -20.7(4)
Ir2 P2 C71 C76 -151.7(3)
C76 C71 C72 C73 -1.1(6)
P2 C71 C72 C73 176.8(3)
C71 C72 C73 C74 2.2(7)
C72 C73 C74 C75 -1.4(7)
C73 C74 C75 C76 -0.4(7)
C74 C75 C76 C71 1.6(7)
C72 C71 C76 C75 -0.8(6)
P2 C71 C76 C75 -178.7(3)
C71 P2 C77 C82 157.3(3)
C83 P2 C77 C82 -97.0(3)
Ir2 P2 C77 C82 24.0(3)
C71 P2 C77 C78 -21.3(4)
C83 P2 C77 C78 84.4(4)
Ir2 P2 C77 C78 -154.6(3)
C82 C77 C78 C79 -2.0(6)
P2 C77 C78 C79 176.5(3)
C77 C78 C79 C80 1.0(7)
C78 C79 C80 C81 0.9(7)
C79 C80 C81 C82 -1.7(6)
C80 C81 C82 C77 0.6(6)
C78 C77 C82 C81 1.2(6)
P2 C77 C82 C81 -177.4(3)
C77 P2 C83 C84 17.0(4)
C71 P2 C83 C84 124.3(3)
Ir2 P2 C83 C84 -98.4(3)
C77 P2 C83 C88 -167.5(3)
C71 P2 C83 C88 -60.2(4)
Ir2 P2 C83 C88 77.2(3)
C88 C83 C84 C85 -1.3(6)
P2 C83 C84 C85 174.3(3)
C83 C84 C85 C86 1.8(6)
C84 C85 C86 C87 -1.1(6)
C85 C86 C87 C88 -0.1(7)
C86 C87 C88 C83 0.6(6)
C84 C83 C88 C87 0.1(6)
P2 C83 C88 C87 -175.6(3)
C48 Ir2 C89 C90 79.5(3)
C93 Ir2 C89 C90 -67.2(3)
C94 Ir2 C89 C90 -100.2(3)
P2 Ir2 C89 C90 -170.63(19)
C48 Ir2 C89 C96 -159.1(3)
C93 Ir2 C89 C96 54.2(3)
C90 Ir2 C89 C96 121.4(4)
C94 Ir2 C89 C96 21.3(3)
P2 Ir2 C89 C96 -49.2(4)
C96 C89 C90 C91 -2.7(6)
Ir2 C89 C90 C91 102.9(4)
C96 C89 C90 Ir2 -105.7(4)
C48 Ir2 C90 C89 -101.4(3)
C93 Ir2 C90 C89 111.5(3)
C94 Ir2 C90 C89 74.9(2)
P2 Ir2 C90 C89 96.8(11)
C48 Ir2 C90 C91 138.4(3)
C93 Ir2 C90 C91 -8.7(3)
C89 Ir2 C90 C91 -120.2(4)
C94 Ir2 C90 C91 -45.3(3)
P2 Ir2 C90 C91 -23.4(14)
C89 C90 C91 C92 -89.4(5)
Ir2 C90 C91 C92 -9.6(5)
C90 C91 C92 C93 32.5(5)
C91 C92 C93 C94 45.4(5)
C91 C92 C93 Ir2 -38.8(4)
C48 Ir2 C93 C94 -169.1(2)
C89 Ir2 C93 C94 -62.7(2)
C90 Ir2 C93 C94 -97.1(2)
P2 Ir2 C93 C94 81.5(2)
C48 Ir2 C93 C92 -46.8(4)
C89 Ir2 C93 C92 59.7(3)
C90 Ir2 C93 C92 25.2(3)
C94 Ir2 C93 C92 122.3(4)
P2 Ir2 C93 C92 -156.2(3)
C92 C93 C94 C95 2.4(6)
Ir2 C93 C94 C95 104.9(4)
C92 C93 C94 Ir2 -102.5(4)
C48 Ir2 C94 C93 112.5(12)
C89 Ir2 C94 C93 115.4(3)
C90 Ir2 C94 C93 78.8(2)
P2 Ir2 C94 C93 -99.1(2)
C48 Ir2 C94 C95 -6.9(14)
C93 Ir2 C94 C95 -119.4(4)
C89 Ir2 C94 C95 -4.0(3)
C90 Ir2 C94 C95 -40.6(3)
P2 Ir2 C94 C95 141.5(3)
C93 C94 C95 C96 -93.2(5)
Ir2 C94 C95 C96 -13.8(4)
C90 C89 C96 C95 48.0(6)
Ir2 C89 C96 C95 -36.2(4)
C94 C95 C96 C89 32.3(5)
